data_7043052
loop_
_publ_author_name
'Carmona, Daniel'
'Carmona, Mar\'ia'
'Rodr\'iguez, Ricardo'
'M\'endez, Isabel'
'Passarelli, Vincenzo'
'Lahoz, Fernando J.'
'Garc\'ia-Ordu\~na, Pilar'

_publ_section_title
;
 Stereospecific control of the metal-centred chirality of rhodium(III) and
 iridium(III) complexes bearing tetradentate CNN&#x2019;P ligands
;
_journal_name_full 'Dalton Trans.'
_journal_paper_doi 10.1039/C7DT01446E
_journal_year 2017
_chemical_formula_moiety '2(C32 H28 Cl2 N2 P Rh), H2 O'
_chemical_formula_sum 'C64 H58 Cl4 N4 O P2 Rh2'
_chemical_formula_weight 1308.70
_chemical_name_systematic
;
 ?
;
_space_group_crystal_system orthorhombic
_space_group_IT_number 33
_space_group_name_Hall 'P 2c -2n'
_space_group_name_H-M_alt 'P n a 21'
_symmetry_space_group_name_Hall 'P 2c -2n'
_symmetry_space_group_name_H-M 'P n a 21'
_atom_sites_solution_hydrogens mixed
_audit_creation_method SHELXL-2014
_audit_update_record
;
2017-05-08 deposited with the CCDC.
2017-05-19 downloaded from the CCDC.
;
_cell_angle_alpha 90
_cell_angle_beta 90
_cell_angle_gamma 90
_cell_formula_units_Z 2
_cell_length_a 21.2530(14)
_cell_length_b 12.8028(8)
_cell_length_c 10.0452(7)
_cell_measurement_reflns_used 4404
_cell_measurement_temperature 100(2)
_cell_measurement_theta_max 24.574
_cell_measurement_theta_min 2.491
_cell_volume 2733.3(3)
_computing_cell_refinement 'SAINT+ in APEX2 v. 2008.4 (Bruker AXS, 2008)'
_computing_data_collection 'SMART in APEX2 v. 2008.4 (Bruker AXS, 2008)'
_computing_data_reduction 'SAINT+ in APEX2 v. 2008.4 (Bruker AXS, 2008)'
_computing_molecular_graphics 'XP program, SHELXTL v6.12, Bruker2000'
_computing_publication_material 'XCIF program, PLATON(Spek, 1998)'
_computing_structure_refinement 'SHELXL-2014 (Sheldrick, 2014)'
_computing_structure_solution 'SHELXS-2013 (Sheldrick, 2013)'
_diffrn_ambient_temperature 100(2)
_diffrn_detector_area_resol_mean 8.26
_diffrn_measured_fraction_theta_full 1.000
_diffrn_measured_fraction_theta_max 0.998
_diffrn_measurement_device_type 'Bruker APEX DUO CCD system'
_diffrn_measurement_method 'narrow \w frames'
_diffrn_radiation_monochromator graphite
_diffrn_radiation_source 'fine-focus sealed tube'
_diffrn_radiation_type MoK\a
_diffrn_radiation_wavelength 0.71073
_diffrn_reflns_av_R_equivalents 0.0565
_diffrn_reflns_av_unetI/netI 0.0552
_diffrn_reflns_Laue_measured_fraction_full 1.000
_diffrn_reflns_Laue_measured_fraction_max 0.998
_diffrn_reflns_limit_h_max 28
_diffrn_reflns_limit_h_min -28
_diffrn_reflns_limit_k_max 16
_diffrn_reflns_limit_k_min -16
_diffrn_reflns_limit_l_max 13
_diffrn_reflns_limit_l_min -13
_diffrn_reflns_number 25798
_diffrn_reflns_point_group_measured_fraction_full 0.986
_diffrn_reflns_point_group_measured_fraction_max 0.981
_diffrn_reflns_theta_full 25.242
_diffrn_reflns_theta_max 28.058
_diffrn_reflns_theta_min 1.857
_diffrn_standards_decay_% 0
_exptl_absorpt_coefficient_mu 0.907
_exptl_absorpt_correction_T_max 0.9511
_exptl_absorpt_correction_T_min 0.8403
_exptl_absorpt_correction_type multi-scan
_exptl_absorpt_process_details
;
 SADABS: Area-Detector Absorption Correction. (1996) Bruker-AXS 
 within APEX2 package.
;
_exptl_crystal_colour yellow
_exptl_crystal_density_diffrn 1.590
_exptl_crystal_description prism
_exptl_crystal_F_000 1332
_exptl_crystal_recrystallization_method 'Re-crystallisation from solvent: ethanol, dichloromethane'
_exptl_crystal_size_max 0.087
_exptl_crystal_size_mid 0.080
_exptl_crystal_size_min 0.055
_refine_diff_density_max 0.519
_refine_diff_density_min -0.393
_refine_diff_density_rms 0.080
_refine_ls_abs_structure_details
;
 Flack x determined using 2147 quotients [(I+)-(I-)]/[(I+)+(I-)]
 (Parsons, Flack and Wagner, Acta Cryst. B69 (2013) 249-259).
;
_refine_ls_abs_structure_Flack -0.012(19)
_refine_ls_extinction_method none
_refine_ls_goodness_of_fit_ref 1.014
_refine_ls_hydrogen_treatment constr
_refine_ls_matrix_type full
_refine_ls_number_parameters 335
_refine_ls_number_reflns 6513
_refine_ls_number_restraints 1
_refine_ls_restrained_S_all 1.014
_refine_ls_R_factor_all 0.0519
_refine_ls_R_factor_gt 0.0363
_refine_ls_shift/su_max 0.001
_refine_ls_shift/su_mean 0.000
_refine_ls_structure_factor_coef Fsqd
_refine_ls_weighting_details 'w=1/[\s^2^(Fo^2^)+(0.0341P)^2^] where P=(Fo^2^+2Fc^2^)/3'
_refine_ls_weighting_scheme calc
_refine_ls_wR_factor_gt 0.0703
_refine_ls_wR_factor_ref 0.0757
_reflns_Friedel_coverage 0.863
_reflns_Friedel_fraction_full 0.969
_reflns_Friedel_fraction_max 0.963
_reflns_number_gt 5372
_reflns_number_total 6513
_reflns_threshold_expression 'I > 2\s(I)'
_cod_data_source_file c7dt01446e2.cif
_cod_data_source_block cmpnd_5
_cod_database_code 7043052
_shelx_space_group_comment
;
The symmetry employed for this shelxl refinement is uniquely defined
by the following loop, which should always be used as a source of
symmetry information in preference to the above space-group names.
They are only intended as comments.
;
_shelxl_version_number 2014-3

loop_
_space_group_symop_operation_xyz
'x, y, z'
'-x, -y, z+1/2'
'-x+1/2, y+1/2, z+1/2'
'x+1/2, -y+1/2, z'

loop_
_atom_site_label
_atom_site_type_symbol
_atom_site_fract_x
_atom_site_fract_y
_atom_site_fract_z
_atom_site_U_iso_or_equiv
_atom_site_adp_type
_atom_site_occupancy
_atom_site_site_symmetry_order
_atom_site_calc_flag
_atom_site_refinement_flags_posn
_atom_site_refinement_flags_adp
_atom_site_refinement_flags_occupancy
_atom_site_disorder_assembly
_atom_site_disorder_group
Rh Rh 0.45040(2) 0.80255(3) 0.23651(4) 0.01823(9) Uani 1 1 d . . . . .
Cl1 Cl 0.44320(6) 0.78127(11) 0.46973(13) 0.0240(3) Uani 1 1 d . . . . .
Cl2 Cl 0.39306(6) 0.97464(10) 0.25107(15) 0.0289(3) Uani 1 1 d . . . . .
P P 0.35915(6) 0.71439(11) 0.20057(12) 0.0208(3) Uani 1 1 d . . . . .
N1 N 0.4685(2) 0.8277(3) 0.0355(4) 0.0206(9) Uani 1 1 d . . . . .
N2 N 0.53885(17) 0.8761(3) 0.2515(5) 0.0200(9) Uani 1 1 d . . . . .
C1 C 0.2880(2) 0.7746(4) 0.2701(5) 0.0228(12) Uani 1 1 d . . . . .
C2 C 0.2347(2) 0.7907(4) 0.1961(5) 0.0224(11) Uani 1 1 d . . . . .
H2 H 0.2345 0.7729 0.1042 0.027 Uiso 1 1 calc R U . . .
C3 C 0.1810(2) 0.8326(4) 0.2536(6) 0.0256(12) Uani 1 1 d . . . . .
H3 H 0.1447 0.8449 0.2007 0.031 Uiso 1 1 calc R U . . .
C4 C 0.1803(3) 0.8563(4) 0.3871(5) 0.0253(12) Uani 1 1 d . . . . .
H4 H 0.1431 0.8829 0.4273 0.030 Uiso 1 1 calc R U . . .
C5 C 0.2338(3) 0.8411(5) 0.4621(6) 0.0315(13) Uani 1 1 d . . . . .
H5 H 0.2335 0.8576 0.5543 0.038 Uiso 1 1 calc R U . . .
C6 C 0.2875(3) 0.8024(5) 0.4047(5) 0.0328(14) Uani 1 1 d . . . . .
H6 H 0.3246 0.7945 0.4566 0.039 Uiso 1 1 calc R U . . .
C7A C 0.3519(4) 0.5842(6) 0.2647(8) 0.019(3) Uiso 0.61(3) 1 d G . P A 1
C8A C 0.3825(4) 0.5047(6) 0.1961(8) 0.022(3) Uiso 0.61(3) 1 d G . P A 1
H8A H 0.4102 0.5212 0.1250 0.026 Uiso 0.61(3) 1 calc R U P A 1
C9A C 0.3724(5) 0.4011(6) 0.2314(10) 0.026(3) Uiso 0.61(3) 1 d G . P A 1
H9A H 0.3932 0.3468 0.1845 0.032 Uiso 0.61(3) 1 calc R U P A 1
C10A C 0.3318(5) 0.3770(8) 0.3354(11) 0.025(3) Uiso 0.61(3) 1 d G . P A 1
H10A H 0.3249 0.3062 0.3596 0.030 Uiso 0.61(3) 1 calc R U P A 1
C11A C 0.3012(3) 0.4565(10) 0.4041(10) 0.028(3) Uiso 0.61(3) 1 d G . P A 1
H11A H 0.2735 0.4400 0.4752 0.033 Uiso 0.61(3) 1 calc R U P A 1
C12A C 0.3113(3) 0.5601(9) 0.3687(9) 0.021(3) Uiso 0.61(3) 1 d G . P A 1
H12A H 0.2904 0.6144 0.4156 0.025 Uiso 0.61(3) 1 calc R U P A 1
C7B C 0.3555(6) 0.5676(14) 0.247(2) 0.013(4) Uiso 0.39(3) 1 d . . P A 2
C8B C 0.3931(10) 0.4919(13) 0.1820(17) 0.017(4) Uiso 0.39(3) 1 d . . P A 2
H8B H 0.4234 0.5138 0.1184 0.020 Uiso 0.39(3) 1 calc R U P A 2
C9B C 0.3865(9) 0.3885(11) 0.2091(16) 0.016(4) Uiso 0.39(3) 1 d . . P A 2
H9B H 0.4118 0.3389 0.1635 0.019 Uiso 0.39(3) 1 calc R U P A 2
C10B C 0.3435(8) 0.3550(14) 0.3020(19) 0.020(4) Uiso 0.39(3) 1 d . . P A 2
H10B H 0.3381 0.2823 0.3175 0.024 Uiso 0.39(3) 1 calc R U P A 2
C11B C 0.3078(6) 0.4267(15) 0.3734(17) 0.012(4) Uiso 0.39(3) 1 d . . P A 2
H11B H 0.2788 0.4036 0.4390 0.015 Uiso 0.39(3) 1 calc R U P A 2
C12B C 0.3150(7) 0.5315(17) 0.3479(18) 0.021(4) Uiso 0.39(3) 1 d . . P A 2
H12B H 0.2920 0.5806 0.3995 0.025 Uiso 0.39(3) 1 calc R U P A 2
C13 C 0.3407(2) 0.6992(4) 0.0232(5) 0.0212(11) Uani 1 1 d . . . . .
C14 C 0.2960(2) 0.6243(4) -0.0141(5) 0.0233(11) Uani 1 1 d . . . . .
H14 H 0.2781 0.5808 0.0525 0.028 Uiso 1 1 calc R U . . .
C15 C 0.2771(2) 0.6118(4) -0.1453(5) 0.0247(11) Uani 1 1 d . . . . .
H15 H 0.2458 0.5620 -0.1680 0.030 Uiso 1 1 calc R U . . .
C16 C 0.3046(2) 0.6731(4) -0.2423(5) 0.0274(12) Uani 1 1 d . . . . .
H16 H 0.2927 0.6651 -0.3329 0.033 Uiso 1 1 calc R U . . .
C17 C 0.3495(3) 0.7459(5) -0.2070(5) 0.0263(12) Uani 1 1 d . . . . .
H17 H 0.3686 0.7866 -0.2750 0.032 Uiso 1 1 calc R U . . .
C18 C 0.3678(2) 0.7616(4) -0.0760(5) 0.0218(11) Uani 1 1 d . . . . .
C19 C 0.4121(2) 0.8506(4) -0.0474(5) 0.0222(11) Uani 1 1 d . . . . .
H19A H 0.4267 0.8790 -0.1336 0.027 Uiso 1 1 calc R U . . .
H19B H 0.3878 0.9065 -0.0026 0.027 Uiso 1 1 calc R U . . .
C20 C 0.5075(2) 0.9255(4) 0.0307(5) 0.0245(12) Uani 1 1 d . . . . .
H20A H 0.4801 0.9872 0.0440 0.029 Uiso 1 1 calc R U . . .
H20B H 0.5278 0.9318 -0.0576 0.029 Uiso 1 1 calc R U . . .
C21 C 0.5570(2) 0.9224(4) 0.1377(5) 0.0224(12) Uani 1 1 d . . . . .
C22 C 0.6158(3) 0.9677(4) 0.1220(5) 0.0259(12) Uani 1 1 d . . . . .
H22 H 0.6274 1.0006 0.0409 0.031 Uiso 1 1 calc R U . . .
C23 C 0.6570(2) 0.9634(4) 0.2282(7) 0.0263(11) Uani 1 1 d . . . . .
H23 H 0.6974 0.9944 0.2212 0.032 Uiso 1 1 calc R U . . .
C24 C 0.6392(2) 0.9140(4) 0.3445(6) 0.0248(12) Uani 1 1 d . . . . .
H24 H 0.6673 0.9103 0.4179 0.030 Uiso 1 1 calc R U . . .
C25 C 0.5795(3) 0.8698(4) 0.3523(6) 0.0234(11) Uani 1 1 d . . . . .
H25 H 0.5674 0.8343 0.4313 0.028 Uiso 1 1 calc R U . . .
C26 C 0.5055(2) 0.7376(4) -0.0245(5) 0.0239(11) Uani 1 1 d . . . . .
H26A H 0.4816 0.7077 -0.1001 0.029 Uiso 1 1 calc R U . . .
H26B H 0.5462 0.7639 -0.0591 0.029 Uiso 1 1 calc R U . . .
C27 C 0.5177(2) 0.6530(4) 0.0780(5) 0.0206(11) Uani 1 1 d . . . . .
C28 C 0.4990(2) 0.6694(4) 0.2091(5) 0.0202(12) Uani 1 1 d . . . . .
C29 C 0.5152(2) 0.5974(4) 0.3054(5) 0.0221(11) Uani 1 1 d . . . . .
H29 H 0.5045 0.6099 0.3958 0.027 Uiso 1 1 calc R U . . .
C30 C 0.5473(2) 0.5065(4) 0.2706(5) 0.0236(13) Uani 1 1 d . . . . .
H30 H 0.5586 0.4575 0.3374 0.028 Uiso 1 1 calc R U . . .
C31 C 0.5626(3) 0.4874(5) 0.1397(6) 0.0266(13) Uani 1 1 d . . . . .
H31 H 0.5830 0.4241 0.1154 0.032 Uiso 1 1 calc R U . . .
C32 C 0.5481(2) 0.5615(4) 0.0432(5) 0.0221(11) Uani 1 1 d . . . . .
H32 H 0.5591 0.5492 -0.0471 0.027 Uiso 1 1 calc R U . . .
O1 O 0.5364(4) 0.8228(6) 0.7035(7) 0.051(3) Uani 0.5 1 d . . P . .
H2W H 0.5616 0.8736 0.7018 0.062 Uiso 0.5 1 d R U P . .
H1W H 0.5099 0.8259 0.6411 0.062 Uiso 0.5 1 d R U P . .

loop_
_atom_site_aniso_label
_atom_site_aniso_U_11
_atom_site_aniso_U_22
_atom_site_aniso_U_33
_atom_site_aniso_U_23
_atom_site_aniso_U_13
_atom_site_aniso_U_12
Rh 0.01696(16) 0.02186(17) 0.01587(16) 0.0016(2) 0.0024(2) 0.00092(15)
Cl1 0.0232(7) 0.0330(7) 0.0160(6) 0.0015(5) 0.0021(5) 0.0012(6)
Cl2 0.0305(6) 0.0304(6) 0.0256(7) 0.0004(6) 0.0044(7) 0.0093(5)
P 0.0188(6) 0.0288(8) 0.0148(7) 0.0038(5) 0.0009(5) -0.0010(5)
N1 0.018(2) 0.024(2) 0.020(2) 0.0018(18) 0.0016(19) 0.0028(19)
N2 0.0190(19) 0.0186(19) 0.022(2) -0.002(2) 0.005(2) 0.0003(15)
C1 0.022(3) 0.029(3) 0.017(3) 0.0031(19) 0.006(2) -0.002(2)
C2 0.023(3) 0.026(3) 0.019(2) 0.001(2) -0.001(2) -0.003(2)
C3 0.026(2) 0.024(3) 0.027(3) -0.001(3) -0.001(3) 0.003(2)
C4 0.024(3) 0.028(3) 0.024(3) -0.001(2) 0.003(2) 0.005(2)
C5 0.031(3) 0.043(4) 0.021(3) -0.002(3) 0.002(2) -0.001(3)
C6 0.021(3) 0.057(4) 0.020(3) 0.004(3) 0.000(2) 0.003(3)
C13 0.021(3) 0.026(3) 0.017(2) 0.000(2) 0.000(2) 0.005(2)
C14 0.021(3) 0.029(3) 0.020(3) 0.003(2) 0.001(2) 0.003(2)
C15 0.020(3) 0.030(3) 0.024(3) -0.004(2) -0.005(2) 0.004(2)
C16 0.032(3) 0.034(3) 0.016(3) -0.004(2) -0.003(2) 0.007(2)
C17 0.030(3) 0.031(3) 0.018(2) 0.002(2) 0.000(2) 0.009(3)
C18 0.019(3) 0.026(3) 0.020(3) 0.004(2) 0.002(2) 0.007(2)
C19 0.024(3) 0.028(3) 0.015(2) 0.005(2) 0.002(2) 0.004(2)
C20 0.023(3) 0.024(3) 0.027(3) 0.005(2) 0.005(2) 0.000(2)
C21 0.024(3) 0.023(3) 0.021(2) -0.005(2) 0.005(2) 0.001(2)
C22 0.028(3) 0.023(3) 0.026(3) -0.002(2) 0.008(2) -0.001(3)
C23 0.020(2) 0.023(2) 0.036(3) -0.006(3) 0.009(3) -0.0028(19)
C24 0.021(3) 0.024(3) 0.029(3) -0.008(2) 0.002(2) 0.000(2)
C25 0.027(3) 0.022(3) 0.021(2) -0.003(2) 0.001(2) 0.004(2)
C26 0.025(3) 0.028(3) 0.019(2) 0.002(2) 0.004(2) 0.000(2)
C27 0.015(3) 0.024(3) 0.023(3) -0.001(2) -0.001(2) 0.000(2)
C28 0.015(2) 0.018(2) 0.028(4) -0.001(2) 0.002(2) -0.0019(19)
C29 0.018(3) 0.029(3) 0.019(2) 0.001(2) 0.000(2) -0.003(2)
C30 0.024(3) 0.022(3) 0.025(3) 0.003(2) -0.002(2) -0.001(2)
C31 0.024(3) 0.026(3) 0.030(3) -0.005(2) 0.000(2) 0.003(2)
C32 0.020(3) 0.025(3) 0.021(3) -0.002(2) -0.002(2) -0.002(2)
O1 0.081(7) 0.042(5) 0.031(6) 0.018(4) -0.031(4) -0.038(5)

loop_
_atom_type_symbol
_atom_type_description
_atom_type_scat_dispersion_real
_atom_type_scat_dispersion_imag
_atom_type_scat_source
C C 0.0033 0.0016 'International Tables Vol C Tables 4.2.6.8 and 6.1.1.4'
H H 0.0000 0.0000 'International Tables Vol C Tables 4.2.6.8 and 6.1.1.4'
Cl Cl 0.1484 0.1585 'International Tables Vol C Tables 4.2.6.8 and 6.1.1.4'
N N 0.0061 0.0033 'International Tables Vol C Tables 4.2.6.8 and 6.1.1.4'
O O 0.0106 0.0060 'International Tables Vol C Tables 4.2.6.8 and 6.1.1.4'
P P 0.1023 0.0942 'International Tables Vol C Tables 4.2.6.8 and 6.1.1.4'
Rh Rh -1.1178 0.9187 'International Tables Vol C Tables 4.2.6.8 and 6.1.1.4'

loop_
_geom_angle_atom_site_label_1
_geom_angle_atom_site_label_2
_geom_angle_atom_site_label_3
_geom_angle
C28 Rh N1 84.46(18)
C28 Rh N2 86.00(17)
N1 Rh N2 80.50(19)
C28 Rh P 89.75(13)
N1 Rh P 94.64(13)
N2 Rh P 173.82(13)
C28 Rh Cl1 94.07(14)
N1 Rh Cl1 172.63(14)
N2 Rh Cl1 92.21(14)
P Rh Cl1 92.58(5)
C28 Rh Cl2 174.94(15)
N1 Rh Cl2 90.60(12)
N2 Rh Cl2 92.10(11)
P Rh Cl2 91.76(5)
Cl1 Rh Cl2 90.68(5)
C7A P C13 103.4(3)
C7A P C1 100.6(3)
C13 P C1 103.7(2)
C13 P C7B 97.1(7)
C1 P C7B 106.4(5)
C7A P Rh 118.5(3)
C13 P Rh 112.91(18)
C1 P Rh 115.73(18)
C7B P Rh 118.5(4)
C19 N1 C20 105.2(4)
C19 N1 C26 110.1(4)
C20 N1 C26 109.6(4)
C19 N1 Rh 115.1(3)
C20 N1 Rh 105.2(3)
C26 N1 Rh 111.2(3)
C25 N2 C21 119.1(4)
C25 N2 Rh 127.2(4)
C21 N2 Rh 113.1(4)
C2 C1 C6 118.7(5)
C2 C1 P 122.5(4)
C6 C1 P 118.8(4)
C1 C2 C3 120.8(5)
C1 C2 H2 119.6
C3 C2 H2 119.6
C4 C3 C2 120.1(5)
C4 C3 H3 120.0
C2 C3 H3 120.0
C3 C4 C5 119.5(5)
C3 C4 H4 120.2
C5 C4 H4 120.2
C6 C5 C4 120.5(5)
C6 C5 H5 119.7
C4 C5 H5 119.7
C5 C6 C1 120.3(5)
C5 C6 H6 119.8
C1 C6 H6 119.8
C8A C7A C12A 120.0
C8A C7A P 117.5(4)
C12A C7A P 122.0(4)
C9A C8A C7A 120.0
C9A C8A H8A 120.0
C7A C8A H8A 120.0
C10A C9A C8A 120.0
C10A C9A H9A 120.0
C8A C9A H9A 120.0
C9A C10A C11A 120.0
C9A C10A H10A 120.0
C11A C10A H10A 120.0
C10A C11A C12A 120.0
C10A C11A H11A 120.0
C12A C11A H11A 120.0
C11A C12A C7A 120.0
C11A C12A H12A 120.0
C7A C12A H12A 120.0
C12B C7B C8B 116.9(13)
C12B C7B P 121.2(13)
C8B C7B P 121.9(10)
C9B C8B C7B 121.0(15)
C9B C8B H8B 119.5
C7B C8B H8B 119.5
C8B C9B C10B 120.6(16)
C8B C9B H9B 119.7
C10B C9B H9B 119.7
C9B C10B C11B 120.5(13)
C9B C10B H10B 119.8
C11B C10B H10B 119.8
C12B C11B C10B 119.2(12)
C12B C11B H11B 120.4
C10B C11B H11B 120.4
C11B C12B C7B 121.5(15)
C11B C12B H12B 119.2
C7B C12B H12B 119.2
C14 C13 C18 118.7(5)
C14 C13 P 118.5(4)
C18 C13 P 122.8(4)
C15 C14 C13 121.9(5)
C15 C14 H14 119.0
C13 C14 H14 119.0
C16 C15 C14 118.9(5)
C16 C15 H15 120.6
C14 C15 H15 120.6
C15 C16 C17 119.7(5)
C15 C16 H16 120.2
C17 C16 H16 120.2
C16 C17 C18 122.4(5)
C16 C17 H17 118.8
C18 C17 H17 118.8
C17 C18 C13 118.4(5)
C17 C18 C19 117.8(5)
C13 C18 C19 123.6(5)
N1 C19 C18 117.5(4)
N1 C19 H19A 107.9
C18 C19 H19A 107.9
N1 C19 H19B 107.9
C18 C19 H19B 107.9
H19A C19 H19B 107.2
N1 C20 C21 109.9(4)
N1 C20 H20A 109.7
C21 C20 H20A 109.7
N1 C20 H20B 109.7
C21 C20 H20B 109.7
H20A C20 H20B 108.2
N2 C21 C22 122.7(5)
N2 C21 C20 114.8(5)
C22 C21 C20 122.5(5)
C23 C22 C21 117.8(5)
C23 C22 H22 121.1
C21 C22 H22 121.1
C22 C23 C24 119.9(5)
C22 C23 H23 120.0
C24 C23 H23 120.0
C23 C24 C25 118.9(5)
C23 C24 H24 120.6
C25 C24 H24 120.6
N2 C25 C24 121.5(5)
N2 C25 H25 119.2
C24 C25 H25 119.2
C27 C26 N1 111.2(4)
C27 C26 H26A 109.4
N1 C26 H26A 109.4
C27 C26 H26B 109.4
N1 C26 H26B 109.4
H26A C26 H26B 108.0
C32 C27 C28 120.0(5)
C32 C27 C26 120.8(5)
C28 C27 C26 119.1(5)
C29 C28 C27 119.4(5)
C29 C28 Rh 126.8(4)
C27 C28 Rh 113.8(4)
C28 C29 C30 120.3(5)
C28 C29 H29 119.8
C30 C29 H29 119.8
C31 C30 C29 120.3(5)
C31 C30 H30 119.9
C29 C30 H30 119.9
C30 C31 C32 119.4(5)
C30 C31 H31 120.3
C32 C31 H31 120.3
C27 C32 C31 120.4(5)
C27 C32 H32 119.8
C31 C32 H32 119.8
H2W O1 H1W 111.8

loop_
_geom_bond_atom_site_label_1
_geom_bond_atom_site_label_2
_geom_bond_distance
Rh C28 2.012(5)
Rh N1 2.081(4)
Rh N2 2.108(4)
Rh P 2.2728(14)
Rh Cl1 2.3634(13)
Rh Cl2 2.5221(12)
P C7A 1.793(6)
P C13 1.835(5)
P C1 1.835(5)
P C7B 1.938(15)
N1 C19 1.489(6)
N1 C20 1.502(7)
N1 C26 1.520(7)
N2 C25 1.334(7)
N2 C21 1.344(7)
C1 C2 1.370(7)
C1 C6 1.398(7)
C2 C3 1.387(7)
C2 H2 0.9500
C3 C4 1.375(8)
C3 H3 0.9500
C4 C5 1.379(7)
C4 H4 0.9500
C5 C6 1.371(8)
C5 H5 0.9500
C6 H6 0.9500
C7A C8A 1.3900
C7A C12A 1.3900
C8A C9A 1.3900
C8A H8A 0.9500
C9A C10A 1.3900
C9A H9A 0.9500
C10A C11A 1.3900
C10A H10A 0.9500
C11A C12A 1.3900
C11A H11A 0.9500
C12A H12A 0.9500
C7B C12B 1.407(19)
C7B C8B 1.42(2)
C8B C9B 1.360(17)
C8B H8B 0.9500
C9B C10B 1.375(19)
C9B H9B 0.9500
C10B C11B 1.39(2)
C10B H10B 0.9500
C11B C12B 1.374(19)
C11B H11B 0.9500
C12B H12B 0.9500
C13 C14 1.401(7)
C13 C18 1.401(7)
C14 C15 1.387(7)
C14 H14 0.9500
C15 C16 1.381(7)
C15 H15 0.9500
C16 C17 1.381(8)
C16 H16 0.9500
C17 C18 1.388(7)
C17 H17 0.9500
C18 C19 1.504(7)
C19 H19A 0.9900
C19 H19B 0.9900
C20 C21 1.504(7)
C20 H20A 0.9900
C20 H20B 0.9900
C21 C22 1.387(7)
C22 C23 1.380(8)
C22 H22 0.9500
C23 C24 1.381(8)
C23 H23 0.9500
C24 C25 1.392(7)
C24 H24 0.9500
C25 H25 0.9500
C26 C27 1.517(7)
C26 H26A 0.9900
C26 H26B 0.9900
C27 C32 1.383(7)
C27 C28 1.391(7)
C28 C29 1.379(7)
C29 C30 1.394(8)
C29 H29 0.9500
C30 C31 1.377(8)
C30 H30 0.9500
C31 C32 1.391(7)
C31 H31 0.9500
C32 H32 0.9500
O1 H2W 0.8424
O1 H1W 0.8443
